data_4001425
loop_
_publ_author_name
'Levi, E.'
'Mitelman, A.'
'Aurbach, D.'
'Brunelli, M.'

_publ_section_title
;
 Structural Mechanism of the Phase Transitions in the
 Mg&#x2212;Cu&#x2212;Mo6S8System Probed by ex Situ Synchrotron X-ray
 Diffraction
;
_journal_issue 21
_journal_name_full 'Chemistry of Materials'
_journal_page_first 5131
_journal_paper_doi 10.1021/cm0715489
_journal_volume 19
_journal_year 2007
_chemical_formula_moiety 'Cu4.66 Mg3.31 Mo18 S24'
_chemical_formula_sum 'Cu4.66 Mg3.31 Mo18 S24'
_chemical_formula_weight 2873.38
_chemical_name_common 'Chevrel phase'
_chemical_name_systematic
;
zinc dihydroxide divanadate dihydrate
;
_space_group_crystal_system trigonal
_space_group_IT_number 148
_space_group_name_Hall '-R 3'
_space_group_name_H-M_alt 'R -3'
_symmetry_space_group_name_Hall '-R 3'
_symmetry_space_group_name_H-M 'R -3 :H'
_cell_angle_alpha 90.00000
_cell_angle_beta 90.00000
_cell_angle_gamma 120.0000
_cell_formula_units_Z 1
_cell_length_a 9.724(2)
_cell_length_b 9.724(2)
_cell_length_c 10.392(2)
_cell_measurement_temperature 300
_cell_volume 851.0(3)
_computing_structure_refinement FULLPROF
_diffrn_ambient_temperature 300
_diffrn_measurement_device_type ID31(ESRF)
_diffrn_radiation_monochromator none
_diffrn_source Synchrotron
_exptl_crystal_density_diffrn 5.607
_exptl_crystal_density_method 'not measured'
_pd_char_colour black
_pd_instr_location ' ?'
_pd_meas_2theta_range_inc 0.00300
_pd_meas_2theta_range_max 57.96000
_pd_meas_2theta_range_min 1.00200
_pd_meas_number_of_points 18987
_pd_proc_2theta_range_inc 0.003
_pd_proc_2theta_range_max 32.00
_pd_proc_2theta_range_min 1.80
_pd_proc_ls_background_function 'polynomial function'
_pd_proc_ls_pref_orient_corr ' ?'
_pd_proc_ls_profile_function 'T-C-H pseudo-Voigt'
_pd_proc_ls_prof_R_factor 6.8165
_pd_proc_ls_prof_wR_expected 11.3253
_pd_proc_ls_prof_wR_factor 8.7512
_pd_spec_mounting ' powder '
_pd_spec_mount_mode transmission
_pd_spec_shape cylinder
_refine_ls_goodness_of_fit_all 1.789
_refine_ls_number_parameters 63
_refine_ls_number_restraints 0
_refine_ls_R_I_factor 4.6739
_refine_ls_shift/su_max 0.01
_cod_data_source_file cm0715489-file002.cif
_cod_data_source_block Mg1.1Cu1.55Mo6S8
_cod_depositor_comments
;
The following automatic conversions were performed:

'_space_group_crystal_system' value 'Trigonal' changed to 'trigonal'
according to /home/saulius/struct/CIF-dictionaries/cif_core.dic
dictionary named 'cif_core.dic' version 2.4.1 from 2010-06-29.

Automatic conversion script
Id: cif_fix_values 1715 2011-07-08 13:25:40Z adriana 
;
_cod_database_code 4001425

loop_
_symmetry_equiv_pos_site_id
_symmetry_equiv_pos_as_xyz
1 x,y,z
2 -y,x-y,z
3 -x+y,-x,z
4 -x,-y,-z
5 y,-x+y,-z
6 x-y,x,-z
7 x+2/3,y+1/3,z+1/3
8 -y+2/3,x-y+1/3,z+1/3
9 -x+y+2/3,-x+1/3,z+1/3
10 -x+2/3,-y+1/3,-z+1/3
11 y+2/3,-x+y+1/3,-z+1/3
12 x-y+2/3,x+1/3,-z+1/3
13 x+1/3,y+2/3,z+2/3
14 -y+1/3,x-y+2/3,z+2/3
15 -x+y+1/3,-x+2/3,z+2/3
17 -x+1/3,-y+2/3,-z+2/3
18 y+1/3,-x+y+2/3,-z+2/3
19 x-y+1/3,x+2/3,-z+2/3

loop_
_atom_site_label
_atom_site_fract_x
_atom_site_fract_y
_atom_site_fract_z
_atom_site_U_iso_or_equiv
_atom_site_adp_type
_atom_site_occupancy
_atom_site_type_symbol
Mo 0.0149(3) 0.1644(2) 0.39425(19) 0.00380 Uiso 1.00000 MO
S1 0.3127(7) 0.2797(8) 0.4054(7) 0.00633 Uiso 1.00000 S
S2 0.00000 0.00000 0.2065(9) 0.00633 Uiso 1.00000 S
Mg1 0.721(2) 0.4651(19) 0.3296(15) 0.01267 Uiso 0.127(5) MG
Cu1 0.721(2) 0.4651(19) 0.3296(15) 0.01267 Uiso 0.040(5) CU
Mg2 0.1612(10) 0.2543(12) 0.8785(9) 0.01267 Uiso 0.057(9) MG
Cu2 0.1612(10) 0.2543(12) 0.8785(9) 0.01267 Uiso 0.219(9) CU

loop_
_atom_type_symbol
_atom_type_description
_atom_type_scat_dispersion_real
_atom_type_scat_dispersion_imag
_atom_type_scat_source
Mo Mo 3.70250 0.27720 'International Tables Vol C Tables 4.2.6.8 and 6.1.1.4'
S S 6.90530 1.46790 'International Tables Vol C Tables 4.2.6.8 and 6.1.1.4'
Mg Mg 5.42040 2.82750 'International Tables Vol C Tables 4.2.6.8 and 6.1.1.4'
Cu Cu 13.33800 3.58280 'International Tables Vol C Tables 4.2.6.8 and 6.1.1.4'

loop_
_diffrn_radiation_type
_diffrn_radiation_wavelength
Synchrotron 0.35008

loop_
_geom_angle_atom_site_label_1
_geom_angle_atom_site_label_2
_geom_angle_atom_site_label_3
_geom_angle_site_symmetry_1
_geom_angle_site_symmetry_3
_geom_angle
_geom_angle_publ_flag
S1 Mg1 S2 3_665 10_555 128.4(8) no
S1 Mg1 S2 17_555 7_555 123.8(8) no
S2 Mg1 S2 7_555 10_555 125.0(8) no

loop_
_geom_bond_atom_site_label_1
_geom_bond_atom_site_label_2
_geom_bond_site_symmetry_2
_geom_bond_distance
_geom_bond_publ_flag
Mo Mo 2_555 2.652(3) yes
Mo Mo 3_555 2.652(4) yes
Mo Mo 5_556 2.679(3) yes
Mo Mo 6_556 2.679(3) yes
Mo S1 1_555 2.532(8) yes
Mo S1 2_555 2.488(8) yes
Mo S1 6_556 2.488(7) yes
Mo S1 16_555 2.545(7) yes
Mo S2 1_555 2.481(8) yes
Mg1 S1 3_665 2.42(2) yes
Mg1 S1 17_555 2.45(2) yes
Mg1 S2 7_555 2.45(2) yes
Mg1 S2 10_555 2.38(2) yes
Mg1 Mg1 2_655 1.93(3) yes
Mg1 Mg1 3_665 1.93(3) yes
Mg1 Mg1 16_655 2.23(2) yes
Mg1 Mg1 17_555 1.12(3) yes
Mg1 Mg1 18_545 1.12(3) yes
Cu1 S1 3_665 2.42(2) yes
Cu1 S1 17_555 2.45(2) yes
Cu1 S2 7_555 2.45(2) yes
Cu1 S2 10_555 2.38(2) yes
Cu1 Cu1 2_655 1.93(3) yes
Cu1 Cu1 3_665 1.93(3) yes
Cu1 Cu1 16_655 2.23(2) yes
Cu1 Cu1 17_555 1.12(3) yes
Cu1 Cu1 18_545 1.12(3) yes
Cu2 S1 8_555 2.39(1) yes
Cu2 S1 11_456 2.40(1) yes
Cu2 S1 15_555 2.35(1) yes
Cu2 S2 4_556 2.34(1) yes
